data_4322030
loop_
_publ_author_name
'Chin-Ti Chen'
'Sish-Yuan Liao'
'Kuan-Jiuh Lin'
'Chiung-Hsueh Chen'
'Tzu-Yao Jeremy Lin'

_publ_section_title
;
 Structural Effects on Molecular Dipoles and Solvatochromism of
 Nickel(diimine)(dithiolate) Complexes
;
_journal_name_full 'Inorganic Chemistry'
_journal_page_first 2734
_journal_page_last 2741
_journal_paper_doi 10.1021/ic981125w
_journal_volume 38
_journal_year 1999
_chemical_formula_sum 'C8 H2 F6 N4 Ni S2'
_chemical_formula_weight 390.97
_chemical_name_systematic
; 
 ? 
;
_space_group_IT_number 14
_symmetry_cell_setting monoclinic
_symmetry_space_group_name_Hall '-P 2ybc'
_symmetry_space_group_name_H-M 'P 1 21/c 1'
_atom_sites_solution_hydrogens geom
_atom_sites_solution_primary direct
_atom_sites_solution_secondary difmap
_audit_creation_method SHELXL
_cell_angle_alpha 90.00
_cell_angle_beta 91.51(5)
_cell_angle_gamma 90.00
_cell_formula_units_Z 4
_cell_length_a 7.935(9)
_cell_length_b 11.528(2)
_cell_length_c 14.450(3)
_cell_measurement_temperature 293(2)
_cell_volume 1321.4(15)
_computing_structure_refinement 'SHELXL-93 (Sheldrick, 1993)'
_computing_structure_solution 'SHELXS-86 (Sheldrick, 1990)'
_diffrn_ambient_temperature 293(2)
_diffrn_radiation_monochromator graphite
_diffrn_radiation_source 'fine-focus sealed tube'
_diffrn_radiation_type MoK\a
_diffrn_radiation_wavelength 0.71069
_diffrn_reflns_av_R_equivalents 0.015
_diffrn_reflns_av_sigmaI/netI 0.0598
_diffrn_reflns_limit_h_max 9
_diffrn_reflns_limit_h_min -9
_diffrn_reflns_limit_k_max 13
_diffrn_reflns_limit_k_min 0
_diffrn_reflns_limit_l_max 17
_diffrn_reflns_limit_l_min 0
_diffrn_reflns_number 2493
_diffrn_reflns_theta_max 24.96
_diffrn_reflns_theta_min 2.26
_exptl_absorpt_coefficient_mu 1.851
_exptl_absorpt_correction_T_max 1.0
_exptl_absorpt_correction_T_min 0.959
_exptl_crystal_density_diffrn 1.965
_exptl_crystal_F_000 768
_exptl_crystal_size_max 0.42
_exptl_crystal_size_mid 0.12
_exptl_crystal_size_min 0.12
_refine_diff_density_max 0.431
_refine_diff_density_min -0.375
_refine_diff_density_rms 0.076
_refine_ls_extinction_method none
_refine_ls_goodness_of_fit_all 0.911
_refine_ls_goodness_of_fit_obs 1.035
_refine_ls_matrix_type full
_refine_ls_number_parameters 198
_refine_ls_number_reflns 2317
_refine_ls_number_restraints 0
_refine_ls_restrained_S_all 0.911
_refine_ls_restrained_S_obs 1.035
_refine_ls_R_factor_all 0.0821
_refine_ls_R_factor_obs 0.0369
_refine_ls_shift/esd_max -0.002
_refine_ls_shift/esd_mean 0.000
_refine_ls_structure_factor_coef Fsqd
_refine_ls_weighting_details 'w=1/[\s^2^(Fo^2^)+(0.0672P)^2^+0.0000P] where P=(Fo^2^+2Fc^2^)/3'
_refine_ls_weighting_scheme calc
_refine_ls_wR_factor_all 0.1163
_refine_ls_wR_factor_obs 0.0991
_reflns_number_observed 1383
_reflns_number_total 2317
_reflns_observed_criterion >2sigma(I)
_cod_data_source_file ic981125w_3.cif
_cod_data_source_block 3
_cod_depositor_comments
;
The following automatic conversions were performed:

'_refine_ls_weighting_scheme' value 'calc
w=1/[\s^2^(Fo^2^)+(0.0672P)^2^+0.0000P] where P=(Fo^2^+2Fc^2^)/3' was
changed to 'calc'. New tag '_refine_ls_weighting_details' was
created. The value of the new tag was set to
'w=1/[\s^2^(Fo^2^)+(0.0672P)^2^+0.0000P] where P=(Fo^2^+2Fc^2^)/3'.

Automatic conversion script
Id: cif_fix_values 3143 2015-03-26 13:38:13Z robertas 
;
_cod_database_code 4322030

loop_
_symmetry_equiv_pos_as_xyz
'x, y, z'
'-x, y+1/2, -z+1/2'
'-x, -y, -z'
'x, -y-1/2, z-1/2'

loop_
_atom_site_aniso_label
_atom_site_aniso_U_11
_atom_site_aniso_U_22
_atom_site_aniso_U_33
_atom_site_aniso_U_23
_atom_site_aniso_U_13
_atom_site_aniso_U_12
Ni 0.0578(4) 0.0406(3) 0.0284(3) -0.0009(2) 0.0056(2) -0.0008(3)
S1 0.0624(8) 0.0563(7) 0.0312(5) -0.0003(5) 0.0046(5) 0.0063(6)
S2 0.0858(10) 0.0419(6) 0.0456(7) 0.0035(5) 0.0103(6) 0.0034(6)
N1 0.060(3) 0.044(2) 0.030(2) 0.008(2) 0.001(2) 0.002(2)
N2 0.069(3) 0.044(2) 0.029(2) 0.007(2) 0.002(2) 0.001(2)
N3 0.094(4) 0.058(3) 0.079(3) -0.007(2) 0.015(3) 0.016(3)
N4 0.089(4) 0.067(3) 0.040(2) -0.015(2) 0.003(2) -0.006(3)
C1 0.044(3) 0.046(2) 0.029(2) -0.001(2) 0.004(2) -0.004(2)
C2 0.044(3) 0.044(2) 0.037(2) -0.002(2) 0.003(2) -0.002(2)
C3 0.054(3) 0.048(3) 0.046(3) -0.016(2) 0.001(2) -0.001(2)
C4 0.044(3) 0.066(3) 0.042(3) -0.017(2) 0.003(2) 0.001(2)
C5 0.073(4) 0.057(3) 0.079(4) -0.018(3) 0.010(3) -0.002(3)
C6 0.071(4) 0.101(5) 0.043(3) -0.013(3) 0.003(3) 0.015(3)
C7 0.057(3) 0.048(2) 0.038(3) -0.002(2) 0.001(2) -0.002(2)
C8 0.064(3) 0.050(3) 0.044(3) -0.001(2) 0.010(2) 0.007(2)
F4 0.073(3) 0.074(2) 0.205(5) -0.017(3) -0.006(3) 0.015(2)
F5 0.117(3) 0.089(3) 0.162(4) -0.077(3) -0.017(3) 0.004(2)
F6 0.256(6) 0.047(2) 0.158(4) 0.015(2) 0.102(4) 0.027(3)
F1 0.151(4) 0.149(4) 0.050(2) 0.003(2) 0.029(2) 0.026(3)
F3 0.057(2) 0.259(5) 0.066(2) -0.086(3) -0.008(2) 0.003(3)
F2 0.058(2) 0.141(3) 0.077(2) -0.040(2) 0.015(2) 0.022(2)

loop_
_atom_site_label
_atom_site_type_symbol
_atom_site_fract_x
_atom_site_fract_y
_atom_site_fract_z
_atom_site_U_iso_or_equiv
_atom_site_thermal_displace_type
_atom_site_occupancy
_atom_site_calc_flag
_atom_site_refinement_flags
_atom_site_disorder_group
Ni Ni 0.72169(7) 0.50973(4) 0.05570(3) 0.0422(2) Uani 1 d . .
S1 S 0.7627(2) 0.50951(10) -0.08654(8) 0.0499(3) Uani 1 d . .
S2 S 0.7899(2) 0.33551(10) 0.06698(8) 0.0576(4) Uani 1 d . .
N1 N 0.6573(5) 0.6647(3) 0.0564(3) 0.0447(9) Uani 1 d . .
N2 N 0.6948(5) 0.5239(4) 0.1828(3) 0.0474(10) Uani 1 d . .
N3 N 0.5468(7) 0.9175(4) 0.1710(3) 0.0767(14) Uani 1 d . .
N4 N 0.6351(6) 0.6900(4) 0.3808(3) 0.0656(12) Uani 1 d . .
C1 C 0.6533(5) 0.6272(4) 0.2111(3) 0.0396(10) Uani 1 d . .
C2 C 0.6308(6) 0.7082(4) 0.1376(3) 0.0414(10) Uani 1 d . .
C3 C 0.8393(6) 0.2924(4) -0.0425(3) 0.0494(11) Uani 1 d . .
C4 C 0.8298(6) 0.3711(4) -0.1106(3) 0.0506(12) Uani 1 d . .
C5 C 0.8949(8) 0.1676(5) -0.0496(4) 0.070(2) Uani 1 d . .
C6 C 0.8606(8) 0.3483(6) -0.2105(4) 0.072(2) Uani 1 d . .
C7 C 0.6402(6) 0.6587(4) 0.3071(3) 0.0476(11) Uani 1 d . .
C8 C 0.5846(7) 0.8259(4) 0.1549(3) 0.0524(12) Uani 1 d . .
F4 F 1.0576(5) 0.1565(3) -0.0560(4) 0.117(2) Uani 1 d . .
F5 F 0.8331(6) 0.1161(3) -0.1250(3) 0.123(2) Uani 1 d . .
F6 F 0.8456(8) 0.1063(3) 0.0185(4) 0.152(2) Uani 1 d . .
F1 F 0.8979(6) 0.4455(4) -0.2564(2) 0.1162(15) Uani 1 d . .
F3 F 0.7293(4) 0.3039(5) -0.2539(2) 0.128(2) Uani 1 d . .
F2 F 0.9923(4) 0.2808(4) -0.2243(2) 0.0916(12) Uani 1 d . .
H1 H 0.6491(52) 0.7004(35) 0.0138(29) 0.032(12) Uiso 1 d . .
H2 H 0.7042(60) 0.4820(39) 0.2183(31) 0.040(14) Uiso 1 d . .

loop_
_atom_type_symbol
_atom_type_description
_atom_type_scat_dispersion_real
_atom_type_scat_dispersion_imag
_atom_type_scat_source
C C 0.0033 0.0016 'International Tables Vol C Tables 4.2.6.8 and 6.1.1.4'
H H 0.0000 0.0000 'International Tables Vol C Tables 4.2.6.8 and 6.1.1.4'
F F 0.0171 0.0103 'International Tables Vol C Tables 4.2.6.8 and 6.1.1.4'
N N 0.0061 0.0033 'International Tables Vol C Tables 4.2.6.8 and 6.1.1.4'
Ni Ni 0.3393 1.1124 'International Tables Vol C Tables 4.2.6.8 and 6.1.1.4'
S S 0.1246 0.1234 'International Tables Vol C Tables 4.2.6.8 and 6.1.1.4'

loop_
_geom_angle_atom_site_label_1
_geom_angle_atom_site_label_2
_geom_angle_atom_site_label_3
_geom_angle
_geom_angle_site_symmetry_1
_geom_angle_site_symmetry_3
_geom_angle_publ_flag
N1 Ni N2 82.6(2) . . ?
N1 Ni S2 175.10(12) . . ?
N2 Ni S2 92.52(13) . . ?
N1 Ni S1 93.23(12) . . ?
N2 Ni S1 174.50(13) . . ?
S2 Ni S1 91.66(5) . . ?
C4 S1 Ni 104.9(2) . . ?
C3 S2 Ni 105.8(2) . . ?
C2 N1 Ni 115.3(3) . . ?
C2 N1 H1 121.5(33) . . ?
Ni N1 H1 123.2(32) . . ?
C1 N2 Ni 115.2(3) . . ?
C1 N2 H2 114.8(38) . . ?
Ni N2 H2 130.0(38) . . ?
N2 C1 C2 113.2(4) . . ?
N2 C1 C7 123.9(4) . . ?
C2 C1 C7 122.8(4) . . ?
N1 C2 C1 113.6(4) . . ?
N1 C2 C8 125.0(4) . . ?
C1 C2 C8 121.5(4) . . ?
C4 C3 C5 127.4(5) . . ?
C4 C3 S2 118.2(3) . . ?
C5 C3 S2 114.4(4) . . ?
C3 C4 C6 125.7(5) . . ?
C3 C4 S1 119.4(3) . . ?
C6 C4 S1 114.7(4) . . ?
F6 C5 F4 108.8(6) . . ?
F6 C5 F5 105.7(6) . . ?
F4 C5 F5 104.1(5) . . ?
F6 C5 C3 112.2(5) . . ?
F4 C5 C3 113.0(5) . . ?
F5 C5 C3 112.4(5) . . ?
F3 C6 F2 108.7(5) . . ?
F3 C6 F1 105.8(5) . . ?
F2 C6 F1 103.4(5) . . ?
F3 C6 C4 112.6(5) . . ?
F2 C6 C4 113.6(5) . . ?
F1 C6 C4 112.1(5) . . ?
N4 C7 C1 175.5(5) . . ?
N3 C8 C2 178.0(6) . . ?

loop_
_geom_bond_atom_site_label_1
_geom_bond_atom_site_label_2
_geom_bond_distance
_geom_bond_site_symmetry_2
_geom_bond_publ_flag
Ni N1 1.858(4) . ?
Ni N2 1.861(4) . ?
Ni S2 2.0853(14) . ?
Ni S1 2.0893(13) . ?
S1 C4 1.721(5) . ?
S2 C3 1.714(5) . ?
N1 C2 1.299(5) . ?
N1 H1 0.74(4) . ?
N2 C1 1.303(6) . ?
N2 H2 0.71(4) . ?
N3 C8 1.124(6) . ?
N4 C7 1.126(6) . ?
C1 C2 1.422(6) . ?
C1 C7 1.441(6) . ?
C2 C8 1.428(6) . ?
C3 C4 1.338(7) . ?
C3 C5 1.510(7) . ?
C4 C6 1.493(7) . ?
C5 F6 1.282(7) . ?
C5 F4 1.303(7) . ?
C5 F5 1.323(6) . ?
C6 F3 1.307(7) . ?
C6 F2 1.322(7) . ?
C6 F1 1.339(7) . ?

loop_
_geom_torsion_atom_site_label_1
_geom_torsion_atom_site_label_2
_geom_torsion_atom_site_label_3
_geom_torsion_atom_site_label_4
_geom_torsion
_geom_torsion_site_symmetry_1
_geom_torsion_site_symmetry_2
_geom_torsion_site_symmetry_3
_geom_torsion_site_symmetry_4
_geom_torsion_publ_flag
N1 Ni S1 C4 179.3(2) . . . . ?
N2 Ni S1 C4 138.5(14) . . . . ?
S2 Ni S1 C4 -0.9(2) . . . . ?
N1 Ni S2 C3 178.4(16) . . . . ?
N2 Ni S2 C3 -176.3(2) . . . . ?
S1 Ni S2 C3 0.1(2) . . . . ?
N2 Ni N1 C2 1.8(3) . . . . ?
S2 Ni N1 C2 7.1(18) . . . . ?
S1 Ni N1 C2 -174.6(3) . . . . ?
N1 Ni N2 C1 -2.2(4) . . . . ?
S2 Ni N2 C1 178.2(3) . . . . ?
S1 Ni N2 C1 38.8(17) . . . . ?
Ni N2 C1 C2 2.2(5) . . . . ?
Ni N2 C1 C7 -174.6(3) . . . . ?
Ni N1 C2 C1 -1.2(5) . . . . ?
Ni N1 C2 C8 178.3(4) . . . . ?
N2 C1 C2 N1 -0.7(6) . . . . ?
C7 C1 C2 N1 176.2(4) . . . . ?
N2 C1 C2 C8 179.8(4) . . . . ?
C7 C1 C2 C8 -3.3(7) . . . . ?
Ni S2 C3 C4 1.1(4) . . . . ?
Ni S2 C3 C5 179.3(4) . . . . ?
C5 C3 C4 C6 4.9(9) . . . . ?
S2 C3 C4 C6 -177.2(4) . . . . ?
C5 C3 C4 S1 -179.9(4) . . . . ?
S2 C3 C4 S1 -2.0(6) . . . . ?
Ni S1 C4 C3 1.9(4) . . . . ?
Ni S1 C4 C6 177.5(3) . . . . ?
C4 C3 C5 F6 -161.2(6) . . . . ?
S2 C3 C5 F6 20.8(7) . . . . ?
C4 C3 C5 F4 75.3(8) . . . . ?
S2 C3 C5 F4 -102.7(5) . . . . ?
C4 C3 C5 F5 -42.2(8) . . . . ?
S2 C3 C5 F5 139.9(5) . . . . ?
C3 C4 C6 F3 81.8(7) . . . . ?
S1 C4 C6 F3 -93.6(6) . . . . ?
C3 C4 C6 F2 -42.3(8) . . . . ?
S1 C4 C6 F2 142.4(5) . . . . ?
C3 C4 C6 F1 -159.0(5) . . . . ?
S1 C4 C6 F1 25.6(6) . . . . ?
N2 C1 C7 N4 137.6(66) . . . . ?
C2 C1 C7 N4 -38.9(69) . . . . ?
N1 C2 C8 N3 163.1(167) . . . . ?
C1 C2 C8 N3 -17.5(172) . . . . ?
